data_4068028
loop_
_publ_author_name
'Song, Dong-Po'
'Shi, Xin-Cui'
'Wang, Yong-Xia'
'Yang, Ji-Xing'
'Li, Yue-Sheng'

_publ_section_title
;
 Ligand Steric and Electronic Effects on \b-Ketiminato Neutral Nickel(II)
 Olefin Polymerization Catalysts
;
_journal_issue 3
_journal_name_full Organometallics
_journal_page_first 966
_journal_paper_doi 10.1021/om2010194
_journal_volume 31
_journal_year 2012
_chemical_formula_sum 'C28 H31 F3 N2 Ni O'
_chemical_formula_weight 527.26
_chemical_name_systematic
; 
 ? 
;
_space_group_IT_number 15
_symmetry_cell_setting monoclinic
_symmetry_space_group_name_Hall '-C 2yc'
_symmetry_space_group_name_H-M 'C 1 2/c 1'
_atom_sites_solution_hydrogens geom
_atom_sites_solution_primary direct
_atom_sites_solution_secondary difmap
_audit_creation_method SHELXL-97
_cell_angle_alpha 90.00
_cell_angle_beta 102.402(2)
_cell_angle_gamma 90.00
_cell_formula_units_Z 16
_cell_length_a 20.8591(17)
_cell_length_b 15.3042(12)
_cell_length_c 34.431(3)
_cell_measurement_temperature 185(2)
_cell_volume 10735.0(15)
_computing_structure_refinement 'SHELXL-97 (Sheldrick, 1997)'
_computing_structure_solution 'SHELXS-97 (Sheldrick, 1990)'
_diffrn_ambient_temperature 185(2)
_diffrn_measured_fraction_theta_full 0.999
_diffrn_measured_fraction_theta_max 0.999
_diffrn_radiation_monochromator graphite
_diffrn_radiation_source 'fine-focus sealed tube'
_diffrn_radiation_type MoK\a
_diffrn_radiation_wavelength 0.71073
_diffrn_reflns_av_R_equivalents 0.0710
_diffrn_reflns_av_sigmaI/netI 0.0810
_diffrn_reflns_limit_h_max 24
_diffrn_reflns_limit_h_min -24
_diffrn_reflns_limit_k_max 11
_diffrn_reflns_limit_k_min -18
_diffrn_reflns_limit_l_max 40
_diffrn_reflns_limit_l_min -41
_diffrn_reflns_number 31220
_diffrn_reflns_theta_full 25.05
_diffrn_reflns_theta_max 25.05
_diffrn_reflns_theta_min 1.66
_exptl_absorpt_coefficient_mu 0.766
_exptl_absorpt_correction_T_max 0.8496
_exptl_absorpt_correction_T_min 0.7862
_exptl_absorpt_correction_type multi-scan
_exptl_absorpt_process_details SADABS
_exptl_crystal_density_diffrn 1.305
_exptl_crystal_density_method 'not measured'
_exptl_crystal_F_000 4416
_exptl_crystal_size_max 0.33
_exptl_crystal_size_mid 0.25
_exptl_crystal_size_min 0.22
_refine_diff_density_max 1.138
_refine_diff_density_min -1.013
_refine_diff_density_rms 0.083
_refine_ls_extinction_method none
_refine_ls_goodness_of_fit_ref 1.015
_refine_ls_hydrogen_treatment constr
_refine_ls_matrix_type full
_refine_ls_number_parameters 618
_refine_ls_number_reflns 9493
_refine_ls_number_restraints 17
_refine_ls_restrained_S_all 1.019
_refine_ls_R_factor_all 0.1246
_refine_ls_R_factor_gt 0.0723
_refine_ls_shift/su_max 0.001
_refine_ls_shift/su_mean 0.000
_refine_ls_structure_factor_coef Fsqd
_refine_ls_weighting_details 'calc w=1/[\s^2^(Fo^2^)+(0.0865P)^2^+27.3403P] where P=(Fo^2^+2Fc^2^)/3'
_refine_ls_weighting_scheme calc
_refine_ls_wR_factor_gt 0.1648
_refine_ls_wR_factor_ref 0.1937
_reflns_number_gt 5774
_reflns_number_total 9493
_reflns_threshold_expression >2sigma(I)
_cod_data_source_file om2010194_si_001.cif
_cod_data_source_block 3g
_cod_original_sg_symbol_H-M C2/c
_cod_database_code 4068028

loop_
_symmetry_equiv_pos_as_xyz
'x, y, z'
'-x, y, -z+1/2'
'x+1/2, y+1/2, z'
'-x+1/2, y+1/2, -z+1/2'
'-x, -y, -z'
'x, -y, z-1/2'
'-x+1/2, -y+1/2, -z'
'x+1/2, -y+1/2, z-1/2'

loop_
_atom_site_label
_atom_site_type_symbol
_atom_site_fract_x
_atom_site_fract_y
_atom_site_fract_z
_atom_site_U_iso_or_equiv
_atom_site_adp_type
_atom_site_occupancy
_atom_site_symmetry_multiplicity
_atom_site_calc_flag
_atom_site_refinement_flags
_atom_site_disorder_assembly
_atom_site_disorder_group
Ni1 Ni 0.39219(3) 0.37449(4) 0.07650(2) 0.0338(2) Uani 1 1 d . . .
Ni2 Ni 0.50924(3) 0.72967(5) 0.16341(2) 0.0434(2) Uani 1 1 d . . .
O1 O 0.33980(16) 0.4759(2) 0.07682(11) 0.0423(9) Uani 1 1 d . . .
O2 O 0.56554(17) 0.6295(2) 0.16989(11) 0.0418(9) Uani 1 1 d . . .
N1 N 0.33371(19) 0.3025(3) 0.09679(12) 0.0329(10) Uani 1 1 d . . .
N3 N 0.5693(2) 0.8002(3) 0.14398(15) 0.0460(12) Uani 1 1 d . . .
N2 N 0.45339(19) 0.4554(3) 0.06223(12) 0.0326(10) Uani 1 1 d . . .
N4 N 0.4496(2) 0.6542(3) 0.18214(13) 0.0382(11) Uani 1 1 d . . .
C1 C 0.4483(3) 0.2792(4) 0.07028(19) 0.0468(15) Uani 1 1 d . . .
H1A H 0.4282 0.2242 0.0761 0.070 Uiso 1 1 calc R . .
H1B H 0.4909 0.2864 0.0887 0.070 Uiso 1 1 calc R . .
H1C H 0.4546 0.2781 0.0429 0.070 Uiso 1 1 calc R . .
C56 C 0.7350(4) 0.2803(5) 0.1964(3) 0.083(2) Uani 1 1 d U . .
C36 C 0.6238(3) 0.6218(4) 0.16421(16) 0.0394(13) Uani 1 1 d . A .
C16 C 0.3204(2) 0.1447(3) 0.08210(16) 0.0373(13) Uani 1 1 d . . .
C39 C 0.5585(3) 0.8912(4) 0.13250(19) 0.0456(15) Uani 1 1 d . . .
C8 C 0.2836(2) 0.4844(3) 0.08580(15) 0.0362(12) Uani 1 1 d . . .
C31 C 0.6449(3) 0.3847(4) 0.19261(17) 0.0465(15) Uani 1 1 d . . .
H31A H 0.6194 0.3397 0.2008 0.056 Uiso 1 1 calc R A .
C11 C 0.3465(2) 0.2116(3) 0.10847(16) 0.0347(13) Uani 1 1 d . . .
C27 C 0.5162(2) 0.4592(4) 0.08200(16) 0.0390(13) Uani 1 1 d . . .
H27A H 0.5318 0.4150 0.1011 0.047 Uiso 1 1 calc R . .
C7 C 0.2558(2) 0.5739(3) 0.08042(16) 0.0375(13) Uani 1 1 d . . .
C9 C 0.2519(3) 0.4160(3) 0.09958(16) 0.0406(13) Uani 1 1 d . . .
H9A H 0.2102 0.4261 0.1057 0.049 Uiso 1 1 calc R . .
C44 C 0.5813(3) 0.9572(4) 0.16031(19) 0.0499(16) Uani 1 1 d . . .
C29 C 0.4458(3) 0.8222(4) 0.1599(2) 0.077(2) Uani 1 1 d . . .
H29A H 0.4598 0.8724 0.1461 0.115 Uiso 1 1 calc R . .
H29B H 0.4423 0.8398 0.1868 0.115 Uiso 1 1 calc R . .
H29C H 0.4030 0.8017 0.1451 0.115 Uiso 1 1 calc R . .
C10 C 0.2790(3) 0.3319(3) 0.10499(16) 0.0400(13) Uani 1 1 d . . .
H10A H 0.2543 0.2903 0.1162 0.048 Uiso 1 1 calc R . .
C13 C 0.3960(3) 0.1071(4) 0.1574(2) 0.0541(17) Uani 1 1 d . . .
H13A H 0.4215 0.0938 0.1831 0.065 Uiso 1 1 calc R . .
C34 C 0.7186(3) 0.5154(4) 0.16926(18) 0.0476(15) Uani 1 1 d . A .
H34A H 0.7444 0.5603 0.1612 0.057 Uiso 1 1 calc R . .
C38 C 0.6273(3) 0.7716(4) 0.1405(2) 0.0623(19) Uani 1 1 d . A .
H38A H 0.6537 0.8124 0.1302 0.075 Uiso 1 1 calc R . .
C30 C 0.6187(3) 0.4674(4) 0.18512(17) 0.0430(14) Uani 1 1 d . A .
H30A H 0.5752 0.4786 0.1881 0.052 Uiso 1 1 calc R . .
C41 C 0.5126(3) 0.9982(4) 0.0840(2) 0.0577(17) Uani 1 1 d . . .
H41A H 0.4889 1.0130 0.0581 0.069 Uiso 1 1 calc R . .
C5 C 0.1672(3) 0.6773(4) 0.0746(2) 0.0586(18) Uani 1 1 d . . .
H5A H 0.1226 0.6892 0.0749 0.070 Uiso 1 1 calc R . .
C15 C 0.3336(3) 0.0591(4) 0.0953(2) 0.0511(16) Uani 1 1 d . . .
H15A H 0.3163 0.0121 0.0782 0.061 Uiso 1 1 calc R . .
C35 C 0.6551(3) 0.5345(3) 0.17319(15) 0.0374(13) Uani 1 1 d . . .
C42 C 0.5350(3) 1.0642(4) 0.1108(2) 0.063(2) Uani 1 1 d . . .
H42A H 0.5267 1.1236 0.1034 0.075 Uiso 1 1 calc R . .
C6 C 0.1912(3) 0.5927(4) 0.0806(2) 0.0541(17) Uani 1 1 d . . .
H6A H 0.1627 0.5470 0.0849 0.065 Uiso 1 1 calc R . .
C32 C 0.7075(3) 0.3669(4) 0.18830(18) 0.0470(15) Uani 1 1 d . A .
C23 C 0.4331(3) 0.5186(4) 0.03526(18) 0.0458(14) Uani 1 1 d . . .
H23A H 0.3890 0.5174 0.0205 0.055 Uiso 1 1 calc R . .
C43 C 0.5690(3) 1.0435(4) 0.1480(2) 0.0588(18) Uani 1 1 d . . .
H43A H 0.5849 1.0894 0.1661 0.071 Uiso 1 1 calc R . .
C54 C 0.3864(3) 0.6121(5) 0.2291(2) 0.0569(17) Uani 1 1 d . . .
H54A H 0.3711 0.6250 0.2525 0.068 Uiso 1 1 calc R . .
C12 C 0.3848(3) 0.1944(4) 0.14611(17) 0.0418(14) Uani 1 1 d . . .
C40 C 0.5239(3) 0.9105(4) 0.09396(19) 0.0484(15) Uani 1 1 d . . .
C17 C 0.2798(3) 0.1631(4) 0.04132(17) 0.0467(15) Uani 1 1 d . . .
H17A H 0.2858 0.2261 0.0353 0.056 Uiso 1 1 calc R . .
C33 C 0.7447(3) 0.4334(4) 0.17669(19) 0.0531(16) Uani 1 1 d . . .
H33A H 0.7883 0.4220 0.1739 0.064 Uiso 1 1 calc R A .
C4 C 0.2077(3) 0.7433(4) 0.06844(19) 0.0495(15) Uani 1 1 d . A .
C14 C 0.3711(3) 0.0408(4) 0.1323(2) 0.0573(18) Uani 1 1 d . . .
H14A H 0.3797 -0.0182 0.1404 0.069 Uiso 1 1 calc R . .
C24 C 0.4735(3) 0.5853(4) 0.0280(2) 0.0556(17) Uani 1 1 d . . .
H24A H 0.4574 0.6286 0.0086 0.067 Uiso 1 1 calc R . .
C20 C 0.4126(3) 0.2671(4) 0.17473(18) 0.0573(17) Uani 1 1 d . . .
H20A H 0.4080 0.3228 0.1592 0.069 Uiso 1 1 calc R . .
C51 C 0.4309(3) 0.5801(4) 0.16248(18) 0.0496(15) Uani 1 1 d . . .
H51A H 0.4463 0.5682 0.1390 0.060 Uiso 1 1 calc R . .
C55 C 0.4273(3) 0.6693(4) 0.21518(17) 0.0477(15) Uani 1 1 d . . .
H55A H 0.4402 0.7216 0.2296 0.057 Uiso 1 1 calc R . .
C26 C 0.5590(3) 0.5232(4) 0.07622(18) 0.0446(14) Uani 1 1 d . . .
H26A H 0.6032 0.5227 0.0907 0.053 Uiso 1 1 calc R . .
C45 C 0.6186(3) 0.9376(5) 0.2019(2) 0.0673(19) Uani 1 1 d . . .
H45A H 0.6158 0.8732 0.2063 0.081 Uiso 1 1 calc R . .
C52 C 0.3903(3) 0.5201(4) 0.1747(2) 0.0601(18) Uani 1 1 d . . .
H52A H 0.3778 0.4682 0.1599 0.072 Uiso 1 1 calc R . .
C37 C 0.6553(3) 0.6890(4) 0.1499(2) 0.0621(19) Uani 1 1 d . . .
H37A H 0.6985 0.6791 0.1462 0.075 Uiso 1 1 calc R A .
C25 C 0.5370(3) 0.5884(4) 0.0491(2) 0.0560(17) Uani 1 1 d . . .
H25A H 0.5653 0.6346 0.0451 0.067 Uiso 1 1 calc R . .
C19 C 0.2063(3) 0.1482(5) 0.0400(2) 0.0628(19) Uani 1 1 d . . .
H19A H 0.1929 0.1836 0.0606 0.094 Uiso 1 1 calc R . .
H19B H 0.1987 0.0862 0.0447 0.094 Uiso 1 1 calc R . .
H19C H 0.1805 0.1652 0.0138 0.094 Uiso 1 1 calc R . .
C2 C 0.2956(3) 0.6424(4) 0.0741(2) 0.068(2) Uani 1 1 d . . .
H2A H 0.3403 0.6312 0.0739 0.082 Uiso 1 1 calc R . .
C53 C 0.3682(3) 0.5368(5) 0.2087(2) 0.067(2) Uani 1 1 d . . .
H53A H 0.3405 0.4961 0.2179 0.080 Uiso 1 1 calc R . .
C48 C 0.4995(3) 0.8397(5) 0.0634(2) 0.0661(19) Uani 1 1 d . . .
H48A H 0.5016 0.7825 0.0777 0.079 Uiso 1 1 calc R . .
C3 C 0.2719(3) 0.7263(4) 0.0680(2) 0.072(2) Uani 1 1 d . . .
H3A H 0.3001 0.7723 0.0635 0.086 Uiso 1 1 calc R . .
C21 C 0.4863(3) 0.2546(6) 0.1931(2) 0.092(3) Uani 1 1 d . . .
H21A H 0.5020 0.3032 0.2112 0.138 Uiso 1 1 calc R . .
H21B H 0.5109 0.2534 0.1718 0.138 Uiso 1 1 calc R . .
H21C H 0.4928 0.1994 0.2078 0.138 Uiso 1 1 calc R . .
C50 C 0.4270(4) 0.8554(6) 0.0411(3) 0.122(4) Uani 1 1 d . . .
H50A H 0.3987 0.8579 0.0604 0.183 Uiso 1 1 calc R . .
H50B H 0.4127 0.8073 0.0224 0.183 Uiso 1 1 calc R . .
H50C H 0.4240 0.9106 0.0265 0.183 Uiso 1 1 calc R . .
C47 C 0.6919(4) 0.9616(6) 0.2072(2) 0.090(3) Uani 1 1 d . . .
H47A H 0.7106 0.9304 0.1874 0.134 Uiso 1 1 calc R . .
H47B H 0.7154 0.9450 0.2340 0.134 Uiso 1 1 calc R . .
H47C H 0.6961 1.0247 0.2036 0.134 Uiso 1 1 calc R . .
C28 C 0.1831(4) 0.8298(5) 0.0628(3) 0.094(3) Uani 1 1 d U . .
C22 C 0.3747(4) 0.2779(5) 0.2070(2) 0.082(2) Uani 1 1 d . . .
H22A H 0.3281 0.2865 0.1949 0.123 Uiso 1 1 calc R . .
H22B H 0.3914 0.3287 0.2233 0.123 Uiso 1 1 calc R . .
H22C H 0.3799 0.2254 0.2236 0.123 Uiso 1 1 calc R . .
C46 C 0.5898(4) 0.9842(7) 0.2335(2) 0.111(3) Uani 1 1 d . . .
H46A H 0.5436 0.9674 0.2306 0.167 Uiso 1 1 calc R . .
H46B H 0.5928 1.0475 0.2302 0.167 Uiso 1 1 calc R . .
H46C H 0.6144 0.9674 0.2600 0.167 Uiso 1 1 calc R . .
C49 C 0.5425(4) 0.8338(5) 0.0336(2) 0.086(2) Uani 1 1 d . . .
H49A H 0.5879 0.8227 0.0475 0.129 Uiso 1 1 calc R . .
H49B H 0.5404 0.8889 0.0189 0.129 Uiso 1 1 calc R . .
H49C H 0.5273 0.7859 0.0150 0.129 Uiso 1 1 calc R . .
C18 C 0.3004(4) 0.1092(5) 0.0090(2) 0.077(2) Uani 1 1 d . . .
H18A H 0.3470 0.1194 0.0096 0.115 Uiso 1 1 calc R . .
H18B H 0.2742 0.1265 -0.0170 0.115 Uiso 1 1 calc R . .
H18C H 0.2933 0.0471 0.0136 0.115 Uiso 1 1 calc R . .
F6 F 0.7722(3) 0.2532(3) 0.17324(16) 0.1055(12) Uani 1 1 d U A .
F1 F 0.2209(3) 0.8926(3) 0.08104(19) 0.1287(13) Uani 1 1 d U A .
F2 F 0.1778(3) 0.8606(3) 0.0255(2) 0.1287(13) Uani 1 1 d U A .
F3 F 0.1379(7) 0.8519(7) 0.0849(5) 0.1287(13) Uani 0.457(7) 1 d PU A 1
F4 F 0.6989(7) 0.2213(7) 0.2102(5) 0.1055(12) Uani 0.457(7) 1 d PU A 1
F3' F 0.1184(6) 0.8418(6) 0.0543(4) 0.1287(13) Uani 0.543(7) 1 d P A 2
F4' F 0.6900(5) 0.2148(6) 0.1827(4) 0.1055(12) Uani 0.543(7) 1 d PU A 2
F5 F 0.7936(7) 0.2816(7) 0.2279(4) 0.1055(12) Uani 0.457(7) 1 d PU A 1
F5' F 0.7544(6) 0.2613(6) 0.2344(3) 0.1055(12) Uani 0.543(7) 1 d PU A 2

loop_
_atom_site_aniso_label
_atom_site_aniso_U_11
_atom_site_aniso_U_22
_atom_site_aniso_U_33
_atom_site_aniso_U_23
_atom_site_aniso_U_13
_atom_site_aniso_U_12
Ni1 0.0301(4) 0.0282(4) 0.0465(4) 0.0053(3) 0.0157(3) 0.0036(3)
Ni2 0.0393(4) 0.0317(4) 0.0674(5) 0.0114(4) 0.0298(4) 0.0065(3)
O1 0.034(2) 0.030(2) 0.069(3) 0.0078(18) 0.0230(19) 0.0064(17)
O2 0.038(2) 0.036(2) 0.057(2) 0.0131(18) 0.0242(18) 0.0053(17)
N1 0.028(2) 0.026(2) 0.049(3) 0.006(2) 0.016(2) 0.0027(19)
N3 0.045(3) 0.030(3) 0.072(3) 0.009(2) 0.033(3) 0.010(2)
N2 0.028(2) 0.030(2) 0.042(3) 0.003(2) 0.0130(19) 0.0056(19)
N4 0.031(2) 0.035(3) 0.052(3) 0.009(2) 0.015(2) 0.005(2)
C1 0.041(3) 0.032(3) 0.075(4) 0.006(3) 0.029(3) 0.006(3)
C56 0.078(5) 0.060(5) 0.125(6) 0.033(5) 0.057(4) 0.034(4)
C36 0.038(3) 0.034(3) 0.049(3) 0.003(3) 0.016(3) 0.003(3)
C16 0.032(3) 0.033(3) 0.052(3) 0.002(3) 0.020(3) 0.000(2)
C39 0.044(3) 0.035(4) 0.069(4) 0.011(3) 0.037(3) 0.007(3)
C8 0.033(3) 0.030(3) 0.046(3) 0.002(2) 0.011(2) 0.003(2)
C31 0.048(3) 0.033(3) 0.062(4) 0.013(3) 0.020(3) 0.003(3)
C11 0.028(3) 0.034(3) 0.047(3) 0.010(3) 0.020(2) 0.004(2)
C27 0.032(3) 0.038(3) 0.047(3) 0.004(3) 0.010(3) 0.008(3)
C7 0.032(3) 0.029(3) 0.054(3) 0.004(3) 0.014(3) 0.006(2)
C9 0.033(3) 0.030(3) 0.063(4) 0.008(3) 0.021(3) 0.002(2)
C44 0.041(3) 0.047(4) 0.070(4) 0.002(3) 0.030(3) 0.000(3)
C29 0.065(4) 0.044(4) 0.142(7) 0.033(4) 0.070(5) 0.021(3)
C10 0.038(3) 0.031(3) 0.055(4) 0.009(3) 0.017(3) -0.001(3)
C13 0.044(4) 0.056(4) 0.066(4) 0.027(4) 0.020(3) 0.012(3)
C34 0.037(3) 0.038(3) 0.072(4) 0.014(3) 0.022(3) 0.007(3)
C38 0.053(4) 0.033(4) 0.115(6) 0.017(4) 0.049(4) 0.003(3)
C30 0.037(3) 0.038(3) 0.059(4) 0.009(3) 0.020(3) 0.006(3)
C41 0.048(4) 0.051(4) 0.080(5) 0.018(4) 0.027(3) 0.006(3)
C5 0.032(3) 0.045(4) 0.104(5) 0.011(4) 0.025(3) 0.013(3)
C15 0.053(4) 0.028(3) 0.080(5) 0.009(3) 0.032(3) 0.000(3)
C35 0.042(3) 0.033(3) 0.040(3) 0.005(2) 0.015(2) 0.004(3)
C42 0.053(4) 0.028(4) 0.117(6) 0.013(4) 0.040(4) 0.009(3)
C6 0.041(3) 0.030(3) 0.095(5) 0.010(3) 0.023(3) 0.007(3)
C32 0.050(4) 0.037(3) 0.057(4) 0.006(3) 0.018(3) 0.013(3)
C23 0.032(3) 0.045(4) 0.063(4) 0.008(3) 0.015(3) 0.002(3)
C43 0.059(4) 0.035(4) 0.091(5) -0.006(3) 0.034(4) -0.002(3)
C54 0.051(4) 0.064(5) 0.061(4) 0.019(4) 0.024(3) 0.003(3)
C12 0.033(3) 0.041(3) 0.054(4) 0.009(3) 0.016(3) 0.002(3)
C40 0.046(3) 0.037(3) 0.071(4) 0.009(3) 0.031(3) 0.002(3)
C17 0.050(4) 0.038(3) 0.053(4) -0.001(3) 0.012(3) -0.013(3)
C33 0.036(3) 0.048(4) 0.083(5) 0.013(3) 0.029(3) 0.013(3)
C4 0.050(4) 0.029(3) 0.070(4) 0.006(3) 0.014(3) 0.006(3)
C14 0.045(4) 0.041(4) 0.093(5) 0.028(4) 0.029(4) 0.011(3)
C24 0.048(4) 0.038(4) 0.084(5) 0.020(3) 0.019(3) 0.002(3)
C20 0.066(4) 0.057(4) 0.047(4) 0.010(3) 0.009(3) 0.000(3)
C51 0.049(4) 0.048(4) 0.053(4) 0.000(3) 0.013(3) 0.002(3)
C55 0.044(3) 0.050(4) 0.053(4) 0.004(3) 0.018(3) 0.007(3)
C26 0.034(3) 0.036(3) 0.065(4) -0.010(3) 0.012(3) -0.002(3)
C45 0.072(5) 0.061(5) 0.076(5) 0.003(4) 0.032(4) -0.001(4)
C52 0.053(4) 0.044(4) 0.081(5) 0.004(4) 0.008(4) -0.012(3)
C37 0.046(4) 0.037(4) 0.117(6) 0.021(4) 0.047(4) 0.010(3)
C25 0.046(4) 0.043(4) 0.086(5) 0.001(3) 0.030(3) -0.005(3)
C19 0.041(4) 0.075(5) 0.069(4) 0.009(4) 0.003(3) -0.010(3)
C2 0.044(4) 0.035(4) 0.134(7) 0.018(4) 0.038(4) 0.007(3)
C53 0.041(4) 0.074(5) 0.086(5) 0.031(4) 0.016(4) -0.012(4)
C48 0.072(5) 0.053(4) 0.078(5) 0.005(4) 0.026(4) 0.000(4)
C3 0.048(4) 0.039(4) 0.137(7) 0.018(4) 0.040(4) 0.005(3)
C21 0.066(5) 0.136(8) 0.071(5) -0.024(5) 0.009(4) -0.016(5)
C50 0.087(7) 0.117(8) 0.151(9) -0.038(7) 0.002(6) -0.014(6)
C47 0.071(5) 0.115(7) 0.082(6) 0.006(5) 0.016(4) -0.002(5)
C28 0.089(6) 0.035(4) 0.157(8) 0.026(5) 0.027(6) 0.008(4)
C22 0.085(5) 0.097(6) 0.067(5) -0.010(4) 0.021(4) 0.009(5)
C46 0.103(7) 0.162(10) 0.077(6) -0.013(6) 0.038(5) 0.024(7)
C49 0.114(7) 0.070(5) 0.088(6) -0.002(4) 0.052(5) -0.002(5)
C18 0.083(5) 0.087(6) 0.062(5) -0.011(4) 0.022(4) -0.006(4)
F6 0.129(3) 0.058(2) 0.138(3) 0.028(2) 0.047(3) 0.046(2)
F1 0.143(3) 0.0514(19) 0.184(4) 0.017(2) 0.018(3) 0.040(2)
F2 0.143(3) 0.0514(19) 0.184(4) 0.017(2) 0.018(3) 0.040(2)
F3 0.143(3) 0.0514(19) 0.184(4) 0.017(2) 0.018(3) 0.040(2)
F4 0.129(3) 0.058(2) 0.138(3) 0.028(2) 0.047(3) 0.046(2)
F3' 0.143(3) 0.0514(19) 0.184(4) 0.017(2) 0.018(3) 0.040(2)
F4' 0.129(3) 0.058(2) 0.138(3) 0.028(2) 0.047(3) 0.046(2)
F5 0.129(3) 0.058(2) 0.138(3) 0.028(2) 0.047(3) 0.046(2)
F5' 0.129(3) 0.058(2) 0.138(3) 0.028(2) 0.047(3) 0.046(2)

loop_
_atom_type_symbol
_atom_type_description
_atom_type_scat_dispersion_real
_atom_type_scat_dispersion_imag
_atom_type_scat_source
C C 0.0033 0.0016 'International Tables Vol C Tables 4.2.6.8 and 6.1.1.4'
H H 0.0000 0.0000 'International Tables Vol C Tables 4.2.6.8 and 6.1.1.4'
N N 0.0061 0.0033 'International Tables Vol C Tables 4.2.6.8 and 6.1.1.4'
O O 0.0106 0.0060 'International Tables Vol C Tables 4.2.6.8 and 6.1.1.4'
F F 0.0171 0.0103 'International Tables Vol C Tables 4.2.6.8 and 6.1.1.4'
Ni Ni 0.3393 1.1124 'International Tables Vol C Tables 4.2.6.8 and 6.1.1.4'

loop_
_geom_angle_atom_site_label_1
_geom_angle_atom_site_label_2
_geom_angle_atom_site_label_3
_geom_angle
N1 Ni1 O1 93.23(16)
N1 Ni1 C1 93.2(2)
O1 Ni1 C1 172.5(2)
N1 Ni1 N2 172.67(18)
O1 Ni1 N2 83.63(16)
C1 Ni1 N2 90.4(2)
N3 Ni2 N4 177.7(2)
N3 Ni2 O2 93.56(17)
N4 Ni2 O2 84.47(16)
N3 Ni2 C29 93.3(2)
N4 Ni2 C29 88.7(2)
O2 Ni2 C29 173.1(2)
C8 O1 Ni1 129.9(3)
C36 O2 Ni2 129.5(3)
C10 N1 C11 112.6(4)
C10 N1 Ni1 122.8(4)
C11 N1 Ni1 124.4(3)
C38 N3 C39 112.7(5)
C38 N3 Ni2 122.5(4)
C39 N3 Ni2 124.8(3)
C27 N2 C23 116.6(5)
C27 N2 Ni1 122.0(4)
C23 N2 Ni1 120.9(3)
C51 N4 C55 117.4(5)
C51 N4 Ni2 119.0(4)
C55 N4 Ni2 123.6(4)
Ni1 C1 H1A 109.5
Ni1 C1 H1B 109.5
H1A C1 H1B 109.5
Ni1 C1 H1C 109.5
H1A C1 H1C 109.5
H1B C1 H1C 109.5
F6 C56 F5' 116.4(8)
F6 C56 F4 117.6(9)
F5' C56 F4 64.6(7)
F6 C56 F4' 90.7(8)
F5' C56 F4' 102.6(8)
F4 C56 F4' 39.9(7)
F6 C56 C32 116.2(7)
F5' C56 C32 114.6(8)
F4 C56 C32 117.3(7)
F4' C56 C32 112.7(7)
F6 C56 F5 86.9(7)
F5' C56 F5 39.6(6)
F4 C56 F5 101.1(9)
F4' C56 F5 131.7(8)
C32 C56 F5 111.5(8)
O2 C36 C37 122.1(5)
O2 C36 C35 116.1(5)
C37 C36 C35 121.8(5)
C15 C16 C11 117.0(5)
C15 C16 C17 120.8(5)
C11 C16 C17 122.1(5)
C40 C39 C44 121.7(5)
C40 C39 N3 118.6(5)
C44 C39 N3 119.6(6)
O1 C8 C9 122.5(5)
O1 C8 C7 114.6(4)
C9 C8 C7 122.9(5)
C32 C31 C30 120.6(5)
C32 C31 H31A 119.7
C30 C31 H31A 119.7
C12 C11 C16 122.0(5)
C12 C11 N1 118.1(5)
C16 C11 N1 119.8(5)
N2 C27 C26 123.6(5)
N2 C27 H27A 118.2
C26 C27 H27A 118.2
C6 C7 C2 117.6(5)
C6 C7 C8 123.2(5)
C2 C7 C8 119.2(5)
C8 C9 C10 122.4(5)
C8 C9 H9A 118.8
C10 C9 H9A 118.8
C43 C44 C39 117.4(6)
C43 C44 C45 120.1(6)
C39 C44 C45 122.4(6)
Ni2 C29 H29A 109.5
Ni2 C29 H29B 109.5
H29A C29 H29B 109.5
Ni2 C29 H29C 109.5
H29A C29 H29C 109.5
H29B C29 H29C 109.5
N1 C10 C9 129.0(5)
N1 C10 H10A 115.5
C9 C10 H10A 115.5
C14 C13 C12 121.2(6)
C14 C13 H13A 119.4
C12 C13 H13A 119.4
C33 C34 C35 121.5(5)
C33 C34 H34A 119.2
C35 C34 H34A 119.2
N3 C38 C37 128.5(5)
N3 C38 H38A 115.7
C37 C38 H38A 115.7
C31 C30 C35 120.8(5)
C31 C30 H30A 119.6
C35 C30 H30A 119.6
C42 C41 C40 121.6(6)
C42 C41 H41A 119.2
C40 C41 H41A 119.2
C4 C5 C6 119.9(5)
C4 C5 H5A 120.1
C6 C5 H5A 120.1
C14 C15 C16 121.8(6)
C14 C15 H15A 119.1
C16 C15 H15A 119.1
C30 C35 C34 117.7(5)
C30 C35 C36 118.8(5)
C34 C35 C36 123.5(5)
C43 C42 C41 119.5(6)
C43 C42 H42A 120.2
C41 C42 H42A 120.2
C7 C6 C5 121.1(5)
C7 C6 H6A 119.5
C5 C6 H6A 119.5
C31 C32 C33 119.3(5)
C31 C32 C56 120.5(6)
C33 C32 C56 120.2(6)
N2 C23 C24 122.9(5)
N2 C23 H23A 118.6
C24 C23 H23A 118.6
C42 C43 C44 122.1(6)
C42 C43 H43A 119.0
C44 C43 H43A 119.0
C53 C54 C55 118.9(6)
C53 C54 H54A 120.6
C55 C54 H54A 120.6
C11 C12 C13 117.9(6)
C11 C12 C20 121.9(5)
C13 C12 C20 120.2(6)
C41 C40 C39 117.6(6)
C41 C40 C48 120.2(6)
C39 C40 C48 122.2(5)
C16 C17 C18 113.1(5)
C16 C17 C19 110.9(5)
C18 C17 C19 109.5(5)
C16 C17 H17A 107.7
C18 C17 H17A 107.7
C19 C17 H17A 107.7
C34 C33 C32 120.0(5)
C34 C33 H33A 120.0
C32 C33 H33A 120.0
C5 C4 C3 120.2(5)
C5 C4 C28 119.7(6)
C3 C4 C28 120.1(6)
C13 C14 C15 120.0(6)
C13 C14 H14A 120.0
C15 C14 H14A 120.0
C25 C24 C23 119.3(6)
C25 C24 H24A 120.3
C23 C24 H24A 120.3
C22 C20 C12 111.8(6)
C22 C20 C21 110.3(6)
C12 C20 C21 112.5(6)
C22 C20 H20A 107.3
C12 C20 H20A 107.3
C21 C20 H20A 107.3
N4 C51 C52 123.0(6)
N4 C51 H51A 118.5
C52 C51 H51A 118.5
N4 C55 C54 122.7(6)
N4 C55 H55A 118.7
C54 C55 H55A 118.7
C27 C26 C25 119.0(5)
C27 C26 H26A 120.5
C25 C26 H26A 120.5
C44 C45 C46 112.5(6)
C44 C45 C47 111.2(6)
C46 C45 C47 109.6(7)
C44 C45 H45A 107.8
C46 C45 H45A 107.8
C47 C45 H45A 107.8
C53 C52 C51 118.7(6)
C53 C52 H52A 120.7
C51 C52 H52A 120.7
C36 C37 C38 123.7(5)
C36 C37 H37A 118.2
C38 C37 H37A 118.2
C24 C25 C26 118.6(6)
C24 C25 H25A 120.7
C26 C25 H25A 120.7
C17 C19 H19A 109.5
C17 C19 H19B 109.5
H19A C19 H19B 109.5
C17 C19 H19C 109.5
H19A C19 H19C 109.5
H19B C19 H19C 109.5
C3 C2 C7 121.5(6)
C3 C2 H2A 119.3
C7 C2 H2A 119.3
C54 C53 C52 119.4(6)
C54 C53 H53A 120.3
C52 C53 H53A 120.3
C49 C48 C40 110.8(6)
C49 C48 C50 109.3(7)
C40 C48 C50 112.1(6)
C49 C48 H48A 108.2
C40 C48 H48A 108.2
C50 C48 H48A 108.2
C4 C3 C2 119.8(6)
C4 C3 H3A 120.1
C2 C3 H3A 120.1
C20 C21 H21A 109.5
C20 C21 H21B 109.5
H21A C21 H21B 109.5
C20 C21 H21C 109.5
H21A C21 H21C 109.5
H21B C21 H21C 109.5
C48 C50 H50A 109.5
C48 C50 H50B 109.5
H50A C50 H50B 109.5
C48 C50 H50C 109.5
H50A C50 H50C 109.5
H50B C50 H50C 109.5
C45 C47 H47A 109.5
C45 C47 H47B 109.5
H47A C47 H47B 109.5
C45 C47 H47C 109.5
H47A C47 H47C 109.5
H47B C47 H47C 109.5
F1 C28 F3' 118.7(9)
F1 C28 F2 96.7(6)
F3' C28 F2 82.5(8)
F1 C28 F3 88.2(9)
F3' C28 F3 45.9(7)
F2 C28 F3 121.0(9)
F1 C28 C4 117.1(8)
F3' C28 C4 118.6(8)
F2 C28 C4 114.0(8)
F3 C28 C4 115.2(8)
C20 C22 H22A 109.5
C20 C22 H22B 109.5
H22A C22 H22B 109.5
C20 C22 H22C 109.5
H22A C22 H22C 109.5
H22B C22 H22C 109.5
C45 C46 H46A 109.5
C45 C46 H46B 109.5
H46A C46 H46B 109.5
C45 C46 H46C 109.5
H46A C46 H46C 109.5
H46B C46 H46C 109.5
C48 C49 H49A 109.5
C48 C49 H49B 109.5
H49A C49 H49B 109.5
C48 C49 H49C 109.5
H49A C49 H49C 109.5
H49B C49 H49C 109.5
C17 C18 H18A 109.5
C17 C18 H18B 109.5
H18A C18 H18B 109.5
C17 C18 H18C 109.5
H18A C18 H18C 109.5
H18B C18 H18C 109.5
C28 F2 F3' 48.2(6)
C28 F3' F2 49.3(6)

loop_
_geom_bond_atom_site_label_1
_geom_bond_atom_site_label_2
_geom_bond_distance
Ni1 N1 1.885(4)
Ni1 O1 1.900(3)
Ni1 C1 1.911(5)
Ni1 N2 1.917(4)
Ni2 N3 1.882(4)
Ni2 N4 1.908(4)
Ni2 O2 1.915(4)
Ni2 C29 1.925(6)
O1 C8 1.283(6)
O2 C36 1.277(6)
N1 C10 1.313(6)
N1 C11 1.458(6)
N3 C38 1.316(7)
N3 C39 1.452(7)
N2 C27 1.342(6)
N2 C23 1.345(7)
N4 C51 1.336(7)
N4 C55 1.338(7)
C1 H1A 0.9800
C1 H1B 0.9800
C1 H1C 0.9800
C56 F6 1.294(8)
C56 F5' 1.318(13)
C56 F4 1.328(15)
C56 F4' 1.384(13)
C56 C32 1.447(9)
C56 F5 1.452(16)
C36 C37 1.367(7)
C36 C35 1.489(7)
C16 C15 1.394(7)
C16 C11 1.399(7)
C16 C17 1.502(8)
C39 C40 1.400(8)
C39 C44 1.402(8)
C8 C9 1.375(7)
C8 C7 1.484(7)
C31 C32 1.373(8)
C31 C30 1.381(7)
C31 H31A 0.9500
C11 C12 1.394(7)
C27 C26 1.368(7)
C27 H27A 0.9500
C7 C6 1.379(7)
C7 C2 1.384(7)
C9 C10 1.402(7)
C9 H9A 0.9500
C44 C43 1.395(8)
C44 C45 1.505(9)
C29 H29A 0.9800
C29 H29B 0.9800
C29 H29C 0.9800
C10 H10A 0.9500
C13 C14 1.362(9)
C13 C12 1.396(8)
C13 H13A 0.9500
C34 C33 1.372(7)
C34 C35 1.391(7)
C34 H34A 0.9500
C38 C37 1.401(8)
C38 H38A 0.9500
C30 C35 1.390(7)
C30 H30A 0.9500
C41 C42 1.380(9)
C41 C40 1.393(8)
C41 H41A 0.9500
C5 C4 1.362(8)
C5 C6 1.388(8)
C5 H5A 0.9500
C15 C14 1.374(9)
C15 H15A 0.9500
C42 C43 1.360(9)
C42 H42A 0.9500
C6 H6A 0.9500
C32 C33 1.389(8)
C23 C24 1.379(8)
C23 H23A 0.9500
C43 H43A 0.9500
C54 C53 1.360(9)
C54 C55 1.379(8)
C54 H54A 0.9500
C12 C20 1.517(8)
C40 C48 1.520(9)
C17 C18 1.518(8)
C17 C19 1.542(7)
C17 H17A 1.0000
C33 H33A 0.9500
C4 C3 1.368(8)
C4 C28 1.418(9)
C14 H14A 0.9500
C24 C25 1.367(8)
C24 H24A 0.9500
C20 C22 1.503(9)
C20 C21 1.543(9)
C20 H20A 1.0000
C51 C52 1.374(8)
C51 H51A 0.9500
C55 H55A 0.9500
C26 C25 1.377(8)
C26 H26A 0.9500
C45 C46 1.529(10)
C45 C47 1.544(9)
C45 H45A 1.0000
C52 C53 1.370(9)
C52 H52A 0.9500
C37 H37A 0.9500
C25 H25A 0.9500
C19 H19A 0.9800
C19 H19B 0.9800
C19 H19C 0.9800
C2 C3 1.376(8)
C2 H2A 0.9500
C53 H53A 0.9500
C48 C49 1.504(9)
C48 C50 1.561(10)
C48 H48A 1.0000
C3 H3A 0.9500
C21 H21A 0.9800
C21 H21B 0.9800
C21 H21C 0.9800
C50 H50A 0.9800
C50 H50B 0.9800
C50 H50C 0.9800
C47 H47A 0.9800
C47 H47B 0.9800
C47 H47C 0.9800
C28 F1 1.314(10)
C28 F3' 1.331(13)
C28 F2 1.352(10)
C28 F3 1.373(16)
C22 H22A 0.9800
C22 H22B 0.9800
C22 H22C 0.9800
C46 H46A 0.9800
C46 H46B 0.9800
C46 H46C 0.9800
C49 H49A 0.9800
C49 H49B 0.9800
C49 H49C 0.9800
C18 H18A 0.9800
C18 H18B 0.9800
C18 H18C 0.9800
F2 F3' 1.770(14)
